data_7715672
loop_
_publ_author_name
'Ghosh, Moushakhi'
'Parvin, Nasrina'
'Panwaria, Prakash'
'Tothadi, Srinu'
'Bakthavatsalam, Rangarajan'
'Therambram, Arshad'
'Khan, Shabana'

_publ_section_title
;
 Diverse structural reactivity patterns of a POCOP ligand with coinage
 metals.
;
_journal_issue 18
_journal_name_full 'Dalton transactions (Cambridge, England : 2003)'
_journal_page_first 7763
_journal_page_last 7774
_journal_paper_doi 10.1039/d3dt03921h
_journal_volume 53
_journal_year 2024
_chemical_formula_moiety 'C76 H80 Cl2 Cu2 O4 P4'
_chemical_formula_sum 'C76 H80 Cl2 Cu2 O4 P4'
_chemical_formula_weight 1379.26
_space_group_crystal_system monoclinic
_space_group_IT_number 14
_space_group_name_Hall '-P 2yn'
_space_group_name_H-M_alt 'P 1 21/n 1'
_atom_sites_solution_hydrogens geom
_audit_creation_date 2024-03-30
_audit_creation_method
;
Olex2 1.3
(compiled 2020.11.12 svn.r5f609507 for OlexSys, GUI svn.r6272)
;
_audit_update_record
;
2024-03-30 deposited with the CCDC.	2024-04-02 downloaded from the CCDC.
;
_cell_angle_alpha 90
_cell_angle_beta 91.976(9)
_cell_angle_gamma 90
_cell_formula_units_Z 2
_cell_length_a 16.391(5)
_cell_length_b 10.259(3)
_cell_length_c 22.237(7)
_cell_measurement_reflns_used 8301
_cell_measurement_temperature 100
_cell_measurement_theta_max 28.41
_cell_measurement_theta_min 2.49
_cell_volume 3737(2)
_computing_cell_refinement 'SAINT v8.37A (Bruker, 2015)'
_computing_data_reduction 'SAINT v8.37A (Bruker, 2015)'
_computing_molecular_graphics 'Olex2 1.3 (Dolomanov et al., 2009)'
_computing_publication_material 'Olex2 1.3 (Dolomanov et al., 2009)'
_computing_structure_refinement 'ShelXL (Sheldrick, 2015)'
_computing_structure_solution 'SHELXT 2014/5 (Sheldrick, 2014)'
_diffrn_ambient_temperature 100.0
_diffrn_measured_fraction_theta_full 0.962
_diffrn_measured_fraction_theta_max 0.922
_diffrn_measurement_device_type 'Bruker APEX-II CCD'
_diffrn_measurement_method '\f and \w scans'
_diffrn_radiation_type MoK\a
_diffrn_radiation_wavelength 0.71073
_diffrn_reflns_av_R_equivalents 0.0440
_diffrn_reflns_av_unetI/netI 0.0164
_diffrn_reflns_Laue_measured_fraction_full 0.962
_diffrn_reflns_Laue_measured_fraction_max 0.922
_diffrn_reflns_limit_h_max 22
_diffrn_reflns_limit_h_min -21
_diffrn_reflns_limit_k_max 13
_diffrn_reflns_limit_k_min -13
_diffrn_reflns_limit_l_max 29
_diffrn_reflns_limit_l_min -29
_diffrn_reflns_number 156400
_diffrn_reflns_point_group_measured_fraction_full 0.962
_diffrn_reflns_point_group_measured_fraction_max 0.922
_diffrn_reflns_theta_full 25.242
_diffrn_reflns_theta_max 29.029
_diffrn_reflns_theta_min 2.487
_exptl_absorpt_coefficient_mu 0.771
_exptl_absorpt_correction_T_max 0.7457
_exptl_absorpt_correction_T_min 0.6272
_exptl_absorpt_correction_type multi-scan
_exptl_absorpt_process_details
'SADABS-2016/2 (Bruker,2016/2) was used for absorption correction. wR2(int) was 0.1257 before and 0.0710 after correction. The Ratio of minimum to maximum transmission is 0.8411. The \l/2 correction factor is Not present.'
_exptl_crystal_colour colourless
_exptl_crystal_colour_primary colourless
_exptl_crystal_density_diffrn 1.226
_exptl_crystal_description needle
_exptl_crystal_F_000 1440
_exptl_crystal_size_max 0.17
_exptl_crystal_size_mid 0.14
_exptl_crystal_size_min 0.08
_refine_diff_density_max 0.432
_refine_diff_density_min -0.428
_refine_diff_density_rms 0.085
_refine_ls_extinction_method none
_refine_ls_goodness_of_fit_ref 1.099
_refine_ls_hydrogen_treatment constr
_refine_ls_matrix_type full
_refine_ls_number_parameters 403
_refine_ls_number_reflns 9187
_refine_ls_number_restraints 0
_refine_ls_restrained_S_all 1.099
_refine_ls_R_factor_all 0.0401
_refine_ls_R_factor_gt 0.0362
_refine_ls_shift/su_max 0.002
_refine_ls_shift/su_mean 0.000
_refine_ls_structure_factor_coef Fsqd
_refine_ls_weighting_details 'w=1/[\s^2^(Fo^2^)+(0.0621P)^2^+4.0911P] where P=(Fo^2^+2Fc^2^)/3'
_refine_ls_weighting_scheme calc
_refine_ls_wR_factor_gt 0.1114
_refine_ls_wR_factor_ref 0.1165
_reflns_Friedel_coverage 0.000
_reflns_number_gt 8585
_reflns_number_total 9187
_reflns_threshold_expression 'I > 2\s(I)'
_cod_data_source_file d3dt03921h2.cif
_cod_data_source_block mo_mg_resp_ccl_0m_a
_cod_depositor_comments 'Adding full bibliography for 7715672--7715682.cif.'
_cod_database_code 7715672
_shelx_shelxl_version_number 2018/3
_shelx_space_group_comment
;
The symmetry employed for this shelxl refinement is uniquely defined
by the following loop, which should always be used as a source of
symmetry information in preference to the above space-group names.
They are only intended as comments.
;
_shelx_estimated_absorpt_t_max 0.941
_shelx_estimated_absorpt_t_min 0.880
_olex2_refinement_description
;
1.a Aromatic/amide H refined with riding coordinates:
 C29(H29), C1(H1), C26(H26), C34(H34), C22(H22), C30(H30), C4(H4), C25(H25),
 C38(H38), C17(H17), C16(H16), C20(H20), C24(H24), C23(H23), C18(H18), C31(H31),
  C27(H27), C35(H35), C37(H37), C19(H19), C36(H36), C32(H32)
1.b Idealised Me refined as rotating group:
 C9(H9A,H9B,H9C), C13(H13A,H13B,H13C), C12(H12A,H12B,H12C), C14(H14A,H14B,
 H14C), C8(H8A,H8B,H8C), C10(H10A,H10B,H10C)
;
_olex2_submission_special_instructions 'No special instructions were received'

loop_
_space_group_symop_operation_xyz
'x, y, z'
'-x+1/2, y+1/2, -z+1/2'
'-x, -y, -z'
'x-1/2, -y-1/2, z-1/2'

loop_
_atom_site_label
_atom_site_type_symbol
_atom_site_fract_x
_atom_site_fract_y
_atom_site_fract_z
_atom_site_U_iso_or_equiv
_atom_site_adp_type
_atom_site_occupancy
_atom_site_site_symmetry_order
_atom_site_calc_flag
_atom_site_refinement_flags_posn
_atom_site_refinement_flags_adp
_atom_site_refinement_flags_occupancy
_atom_site_disorder_assembly
_atom_site_disorder_group
Cu1 Cu 0.43646(2) 0.54613(2) 0.54791(2) 0.01527(7) Uani 1 1 d . . . . .
O1 O 0.54888(8) 0.55025(13) 0.68084(6) 0.0188(3) Uani 1 1 d . . . . .
P2 P 0.68060(3) 0.35735(4) 0.48321(2) 0.01505(10) Uani 1 1 d . . . . .
Cl1 Cl 0.54141(3) 0.65676(4) 0.49983(2) 0.01822(10) Uani 1 1 d . . . . .
P1 P 0.46406(3) 0.50383(4) 0.64549(2) 0.01425(10) Uani 1 1 d . . . . .
O2 O 0.74242(8) 0.42879(14) 0.53261(6) 0.0204(3) Uani 1 1 d . . . . .
C29 C 0.61363(12) 0.1111(2) 0.48673(9) 0.0225(4) Uani 1 1 d . . . . .
H29 H 0.578492 0.141938 0.454980 0.027 Uiso 1 1 calc R . . . .
C28 C 0.67065(12) 0.19503(18) 0.51391(8) 0.0186(3) Uani 1 1 d . . . . .
C6 C 0.72027(11) 0.50166(18) 0.58163(8) 0.0170(3) Uani 1 1 d . . . . .
C1 C 0.64474(11) 0.48600(18) 0.60659(8) 0.0159(3) Uani 1 1 d . . . . .
H1 H 0.606518 0.425492 0.589722 0.019 Uiso 1 1 calc R . . . .
C5 C 0.77839(12) 0.5886(2) 0.60610(9) 0.0210(4) Uani 1 1 d . . . . .
C2 C 0.62535(11) 0.55942(17) 0.65646(8) 0.0153(3) Uani 1 1 d . . . . .
C33 C 0.75746(11) 0.3355(2) 0.42694(9) 0.0199(4) Uani 1 1 d . . . . .
C21 C 0.46181(11) 0.33203(18) 0.66409(8) 0.0174(3) Uani 1 1 d . . . . .
C26 C 0.40101(12) 0.2535(2) 0.63775(9) 0.0218(4) Uani 1 1 d . . . . .
H26 H 0.360501 0.290876 0.611474 0.026 Uiso 1 1 calc R . . . .
C3 C 0.68182(12) 0.64220(18) 0.68529(8) 0.0179(3) Uani 1 1 d . . . . .
C34 C 0.77297(13) 0.4405(2) 0.38953(10) 0.0261(4) Uani 1 1 d . . . . .
H34 H 0.742615 0.518821 0.393334 0.031 Uiso 1 1 calc R . . . .
C22 C 0.52183(13) 0.2759(2) 0.70139(10) 0.0247(4) Uani 1 1 d . . . . .
H22 H 0.563492 0.328669 0.719471 0.030 Uiso 1 1 calc R . . . .
C15 C 0.39636(11) 0.57833(19) 0.69833(8) 0.0179(3) Uani 1 1 d . . . . .
C30 C 0.60784(14) -0.0172(2) 0.50569(10) 0.0274(4) Uani 1 1 d . . . . .
H30 H 0.569377 -0.074309 0.486594 0.033 Uiso 1 1 calc R . . . .
C11 C 0.66325(13) 0.7174(2) 0.74275(9) 0.0225(4) Uani 1 1 d . . . . .
C4 C 0.75666(12) 0.6533(2) 0.65805(9) 0.0218(4) Uani 1 1 d . . . . .
H4 H 0.796108 0.709724 0.676474 0.026 Uiso 1 1 calc R . . . .
C25 C 0.39965(14) 0.1206(2) 0.64994(11) 0.0290(5) Uani 1 1 d . . . . .
H25 H 0.357434 0.067520 0.632765 0.035 Uiso 1 1 calc R . . . .
C38 C 0.80174(14) 0.2210(2) 0.42052(10) 0.0282(4) Uani 1 1 d . . . . .
H38 H 0.792103 0.148309 0.445768 0.034 Uiso 1 1 calc R . . . .
C17 C 0.32573(14) 0.7744(2) 0.72724(11) 0.0291(4) Uani 1 1 d . . . . .
H17 H 0.312266 0.863278 0.720069 0.035 Uiso 1 1 calc R . . . .
C16 C 0.37555(12) 0.7085(2) 0.68833(9) 0.0218(4) Uani 1 1 d . . . . .
H16 H 0.395793 0.752685 0.654382 0.026 Uiso 1 1 calc R . . . .
C20 C 0.36585(14) 0.5146(2) 0.74807(10) 0.0277(4) Uani 1 1 d . . . . .
H20 H 0.379337 0.425905 0.755573 0.033 Uiso 1 1 calc R . . . .
C24 C 0.45954(16) 0.0657(2) 0.68694(12) 0.0322(5) Uani 1 1 d . . . . .
H24 H 0.458616 -0.025201 0.695048 0.039 Uiso 1 1 calc R . . . .
C7 C 0.86092(13) 0.6128(3) 0.57728(11) 0.0321(5) Uani 1 1 d . . . . .
C23 C 0.52089(15) 0.1424(2) 0.71225(12) 0.0325(5) Uani 1 1 d . . . . .
H23 H 0.562538 0.103930 0.737148 0.039 Uiso 1 1 calc R . . . .
C18 C 0.29576(15) 0.7106(2) 0.77642(12) 0.0356(5) Uani 1 1 d . . . . .
H18 H 0.261567 0.755456 0.803162 0.043 Uiso 1 1 calc R . . . .
C31 C 0.65821(18) -0.0620(2) 0.55253(12) 0.0384(6) Uani 1 1 d . . . . .
H31 H 0.654472 -0.150011 0.565499 0.046 Uiso 1 1 calc R . . . .
C27 C 0.72034(17) 0.1498(2) 0.56106(11) 0.0350(5) Uani 1 1 d . . . . .
H27 H 0.758916 0.206493 0.580304 0.042 Uiso 1 1 calc R . . . .
C35 C 0.83227(15) 0.4322(3) 0.34676(11) 0.0354(5) Uani 1 1 d . . . . .
H35 H 0.843304 0.505153 0.322007 0.042 Uiso 1 1 calc R . . . .
C37 C 0.86057(15) 0.2138(3) 0.37658(12) 0.0390(6) Uani 1 1 d . . . . .
H37 H 0.890737 0.135576 0.371953 0.047 Uiso 1 1 calc R . . . .
C9 C 0.84704(19) 0.6630(3) 0.51291(12) 0.0478(7) Uani 1 1 d . . . . .
H9A H 0.818347 0.596444 0.488673 0.072 Uiso 1 1 calc GR . . . .
H9B H 0.899802 0.681959 0.495417 0.072 Uiso 1 1 calc GR . . . .
H9C H 0.814092 0.742660 0.513440 0.072 Uiso 1 1 calc GR . . . .
C13 C 0.63719(17) 0.6242(3) 0.79218(10) 0.0341(5) Uani 1 1 d . . . . .
H13A H 0.585989 0.581276 0.779587 0.051 Uiso 1 1 calc GR . . . .
H13B H 0.629183 0.673272 0.829319 0.051 Uiso 1 1 calc GR . . . .
H13C H 0.679699 0.558269 0.799311 0.051 Uiso 1 1 calc GR . . . .
C19 C 0.31555(17) 0.5812(3) 0.78675(12) 0.0373(6) Uani 1 1 d . . . . .
H19 H 0.294604 0.537486 0.820567 0.045 Uiso 1 1 calc R . . . .
C12 C 0.59584(16) 0.8172(2) 0.72937(11) 0.0346(5) Uani 1 1 d . . . . .
H12A H 0.612652 0.875819 0.697261 0.052 Uiso 1 1 calc GR . . . .
H12B H 0.586066 0.868038 0.765742 0.052 Uiso 1 1 calc GR . . . .
H12C H 0.545587 0.771897 0.716520 0.052 Uiso 1 1 calc GR . . . .
C14 C 0.73825(16) 0.7909(3) 0.76784(12) 0.0411(6) Uani 1 1 d . . . . .
H14A H 0.783277 0.729402 0.775062 0.062 Uiso 1 1 calc GR . . . .
H14B H 0.724994 0.833363 0.805756 0.062 Uiso 1 1 calc GR . . . .
H14C H 0.754492 0.856988 0.738769 0.062 Uiso 1 1 calc GR . . . .
C36 C 0.87516(15) 0.3180(3) 0.34024(12) 0.0407(6) Uani 1 1 d . . . . .
H36 H 0.915018 0.311569 0.310362 0.049 Uiso 1 1 calc R . . . .
C32 C 0.7136(2) 0.0210(3) 0.58024(14) 0.0492(8) Uani 1 1 d . . . . .
H32 H 0.747611 -0.009720 0.612696 0.059 Uiso 1 1 calc R . . . .
C8 C 0.91223(16) 0.4883(4) 0.57774(17) 0.0537(8) Uani 1 1 d . . . . .
H8A H 0.920073 0.457124 0.619194 0.080 Uiso 1 1 calc GR . . . .
H8B H 0.965464 0.506703 0.560868 0.080 Uiso 1 1 calc GR . . . .
H8C H 0.884029 0.421324 0.553460 0.080 Uiso 1 1 calc GR . . . .
C10 C 0.91003(17) 0.7187(4) 0.61158(14) 0.0535(9) Uani 1 1 d . . . . .
H10A H 0.876857 0.797822 0.614292 0.080 Uiso 1 1 calc GR . . . .
H10B H 0.959797 0.738263 0.590117 0.080 Uiso 1 1 calc GR . . . .
H10C H 0.924709 0.687454 0.652166 0.080 Uiso 1 1 calc GR . . . .

loop_
_atom_site_aniso_label
_atom_site_aniso_U_11
_atom_site_aniso_U_22
_atom_site_aniso_U_33
_atom_site_aniso_U_23
_atom_site_aniso_U_13
_atom_site_aniso_U_12
Cu1 0.01590(12) 0.01436(12) 0.01575(12) 0.00068(8) 0.00331(8) 0.00068(8)
O1 0.0165(6) 0.0232(7) 0.0168(6) -0.0036(5) 0.0025(5) -0.0029(5)
P2 0.0143(2) 0.0151(2) 0.0159(2) -0.00112(16) 0.00220(16) 0.00026(16)
Cl1 0.0209(2) 0.01240(18) 0.0218(2) -0.00037(15) 0.00693(16) -0.00213(15)
P1 0.0146(2) 0.0137(2) 0.0146(2) -0.00008(16) 0.00265(16) -0.00028(16)
O2 0.0156(6) 0.0229(7) 0.0227(7) -0.0068(5) 0.0025(5) -0.0021(5)
C29 0.0229(9) 0.0187(9) 0.0259(10) 0.0012(7) -0.0014(7) -0.0002(7)
C28 0.0203(8) 0.0165(8) 0.0192(8) -0.0006(7) 0.0019(7) 0.0008(7)
C6 0.0171(8) 0.0167(8) 0.0171(8) -0.0013(6) 0.0007(6) 0.0001(7)
C1 0.0154(8) 0.0148(8) 0.0173(8) -0.0021(6) -0.0010(6) -0.0025(6)
C5 0.0158(8) 0.0250(9) 0.0221(9) -0.0013(7) -0.0001(7) -0.0046(7)
C2 0.0149(8) 0.0147(8) 0.0164(8) 0.0019(6) 0.0007(6) 0.0000(6)
C33 0.0145(8) 0.0258(9) 0.0195(8) -0.0023(7) 0.0032(6) 0.0021(7)
C21 0.0205(8) 0.0156(8) 0.0165(8) 0.0012(6) 0.0061(6) 0.0007(7)
C26 0.0228(9) 0.0197(9) 0.0230(9) 0.0016(7) 0.0032(7) -0.0029(7)
C3 0.0192(8) 0.0168(8) 0.0175(8) -0.0014(7) -0.0024(7) -0.0006(7)
C34 0.0214(9) 0.0324(11) 0.0249(10) 0.0019(8) 0.0041(8) -0.0009(8)
C22 0.0266(10) 0.0199(9) 0.0273(10) 0.0029(8) -0.0012(8) 0.0014(8)
C15 0.0162(8) 0.0200(9) 0.0177(8) -0.0022(7) 0.0027(6) -0.0010(7)
C30 0.0313(11) 0.0196(9) 0.0311(11) -0.0003(8) -0.0015(8) -0.0040(8)
C11 0.0250(9) 0.0219(9) 0.0203(9) -0.0071(7) -0.0030(7) -0.0004(7)
C4 0.0194(9) 0.0227(9) 0.0231(9) -0.0028(7) -0.0033(7) -0.0066(7)
C25 0.0326(11) 0.0199(10) 0.0350(11) -0.0020(8) 0.0085(9) -0.0068(8)
C38 0.0261(10) 0.0308(11) 0.0280(10) -0.0046(9) 0.0052(8) 0.0071(8)
C17 0.0282(10) 0.0228(10) 0.0367(12) -0.0070(9) 0.0068(9) 0.0037(8)
C16 0.0219(9) 0.0206(9) 0.0231(9) -0.0014(7) 0.0030(7) 0.0006(7)
C20 0.0322(11) 0.0242(10) 0.0276(10) 0.0016(8) 0.0129(9) 0.0008(9)
C24 0.0397(13) 0.0157(9) 0.0420(13) 0.0036(9) 0.0106(10) 0.0024(8)
C7 0.0195(10) 0.0483(14) 0.0287(11) -0.0070(10) 0.0038(8) -0.0137(9)
C23 0.0357(12) 0.0222(10) 0.0393(13) 0.0077(9) -0.0009(10) 0.0074(9)
C18 0.0321(12) 0.0345(12) 0.0415(13) -0.0105(10) 0.0191(10) 0.0018(10)
C31 0.0553(16) 0.0201(10) 0.0390(13) 0.0089(9) -0.0076(12) -0.0031(10)
C27 0.0465(14) 0.0244(11) 0.0328(12) 0.0033(9) -0.0166(10) -0.0044(10)
C35 0.0266(11) 0.0527(15) 0.0272(11) 0.0068(10) 0.0070(9) -0.0059(10)
C37 0.0294(12) 0.0498(15) 0.0385(13) -0.0111(11) 0.0098(10) 0.0128(11)
C9 0.0472(15) 0.0652(19) 0.0314(13) -0.0003(12) 0.0089(11) -0.0334(14)
C13 0.0466(14) 0.0375(12) 0.0179(9) -0.0033(9) -0.0009(9) -0.0004(11)
C19 0.0420(13) 0.0366(13) 0.0350(12) 0.0007(10) 0.0245(11) -0.0016(11)
C12 0.0441(13) 0.0247(11) 0.0346(12) -0.0084(9) -0.0039(10) 0.0111(10)
C14 0.0360(13) 0.0505(16) 0.0368(13) -0.0248(12) -0.0011(10) -0.0122(11)
C36 0.0248(11) 0.0656(18) 0.0324(12) -0.0059(12) 0.0131(9) 0.0011(11)
C32 0.074(2) 0.0289(12) 0.0422(15) 0.0113(11) -0.0297(14) -0.0045(13)
C8 0.0195(11) 0.075(2) 0.067(2) -0.0079(17) 0.0093(12) 0.0031(13)
C10 0.0313(13) 0.083(2) 0.0469(16) -0.0193(15) 0.0086(11) -0.0347(15)

loop_
_atom_type_symbol
_atom_type_description
_atom_type_scat_dispersion_real
_atom_type_scat_dispersion_imag
_atom_type_scat_source
C C 0.0033 0.0016 'International Tables Vol C Tables 4.2.6.8 and 6.1.1.4'
H H 0.0000 0.0000 'International Tables Vol C Tables 4.2.6.8 and 6.1.1.4'
Cl Cl 0.1484 0.1585 'International Tables Vol C Tables 4.2.6.8 and 6.1.1.4'
Cu Cu 0.3201 1.2651 'International Tables Vol C Tables 4.2.6.8 and 6.1.1.4'
O O 0.0106 0.0060 'International Tables Vol C Tables 4.2.6.8 and 6.1.1.4'
P P 0.1023 0.0942 'International Tables Vol C Tables 4.2.6.8 and 6.1.1.4'

loop_
_geom_angle_atom_site_label_1
_geom_angle_atom_site_label_2
_geom_angle_atom_site_label_3
_geom_angle
_geom_angle_site_symmetry_1
_geom_angle_site_symmetry_3
_geom_angle_publ_flag
P2 Cu1 Cl1 106.14(3) 3_666 . ?
P2 Cu1 Cl1 113.04(2) 3_666 3_666 ?
Cl1 Cu1 Cl1 95.43(2) . 3_666 ?
P1 Cu1 P2 121.64(2) . 3_666 ?
P1 Cu1 Cl1 103.56(2) . 3_666 ?
P1 Cu1 Cl1 114.03(2) . . ?
C2 O1 P1 126.44(12) . . ?
O2 P2 Cu1 120.68(6) . 3_666 ?
O2 P2 C28 102.71(9) . . ?
O2 P2 C33 95.12(8) . . ?
C28 P2 Cu1 115.76(7) . 3_666 ?
C28 P2 C33 102.68(9) . . ?
C33 P2 Cu1 116.53(7) . 3_666 ?
Cu1 Cl1 Cu1 84.57(2) . 3_666 ?
O1 P1 Cu1 123.06(5) . . ?
O1 P1 C21 101.32(8) . . ?
O1 P1 C15 95.41(8) . . ?
C21 P1 Cu1 113.84(6) . . ?
C21 P1 C15 104.16(9) . . ?
C15 P1 Cu1 115.97(7) . . ?
C6 O2 P2 126.66(12) . . ?
C30 C29 C28 120.46(19) . . ?
C29 C28 P2 118.24(15) . . ?
C27 C28 P2 122.38(16) . . ?
C27 C28 C29 119.29(19) . . ?
O2 C6 C1 121.15(16) . . ?
O2 C6 C5 117.23(16) . . ?
C1 C6 C5 121.60(17) . . ?
C6 C1 C2 119.39(17) . . ?
C6 C5 C7 122.51(18) . . ?
C4 C5 C6 115.89(17) . . ?
C4 C5 C7 121.60(18) . . ?
O1 C2 C1 120.76(16) . . ?
O1 C2 C3 117.13(16) . . ?
C1 C2 C3 122.09(17) . . ?
C34 C33 P2 117.45(15) . . ?
C34 C33 C38 119.11(19) . . ?
C38 C33 P2 123.43(16) . . ?
C26 C21 P1 119.08(15) . . ?
C22 C21 P1 121.35(15) . . ?
C22 C21 C26 119.48(18) . . ?
C25 C26 C21 120.0(2) . . ?
C2 C3 C11 122.80(17) . . ?
C4 C3 C2 115.51(17) . . ?
C4 C3 C11 121.69(17) . . ?
C35 C34 C33 120.7(2) . . ?
C21 C22 C23 120.0(2) . . ?
C16 C15 P1 116.89(14) . . ?
C20 C15 P1 124.17(16) . . ?
C20 C15 C16 118.93(18) . . ?
C31 C30 C29 119.9(2) . . ?
C13 C11 C3 110.68(17) . . ?
C13 C11 C14 106.67(19) . . ?
C12 C11 C3 109.76(17) . . ?
C12 C11 C13 110.0(2) . . ?
C12 C11 C14 107.9(2) . . ?
C14 C11 C3 111.82(18) . . ?
C5 C4 C3 125.30(18) . . ?
C24 C25 C26 120.0(2) . . ?
C33 C38 C37 119.4(2) . . ?
C18 C17 C16 119.8(2) . . ?
C17 C16 C15 120.91(19) . . ?
C19 C20 C15 119.8(2) . . ?
C25 C24 C23 120.2(2) . . ?
C5 C7 C10 111.1(2) . . ?
C9 C7 C5 109.9(2) . . ?
C9 C7 C10 106.5(2) . . ?
C8 C7 C5 110.7(2) . . ?
C8 C7 C9 110.5(2) . . ?
C8 C7 C10 107.9(2) . . ?
C24 C23 C22 120.2(2) . . ?
C17 C18 C19 119.9(2) . . ?
C32 C31 C30 119.9(2) . . ?
C28 C27 C32 119.9(2) . . ?
C36 C35 C34 119.8(2) . . ?
C36 C37 C38 120.7(2) . . ?
C18 C19 C20 120.6(2) . . ?
C37 C36 C35 120.2(2) . . ?
C31 C32 C27 120.5(2) . . ?

loop_
_geom_bond_atom_site_label_1
_geom_bond_atom_site_label_2
_geom_bond_distance
_geom_bond_site_symmetry_2
_geom_bond_publ_flag
Cu1 P2 2.2471(8) 3_666 ?
Cu1 Cl1 2.3702(8) 3_666 ?
Cu1 Cl1 2.3490(7) . ?
Cu1 P1 2.2437(8) . ?
O1 P1 1.6439(15) . ?
O1 C2 1.386(2) . ?
P2 O2 1.6415(15) . ?
P2 C28 1.809(2) . ?
P2 C33 1.8199(19) . ?
P1 C21 1.811(2) . ?
P1 C15 1.8128(19) . ?
O2 C6 1.381(2) . ?
C29 C28 1.394(3) . ?
C29 C30 1.386(3) . ?
C28 C27 1.385(3) . ?
C6 C1 1.383(3) . ?
C6 C5 1.401(3) . ?
C1 C2 1.387(3) . ?
C5 C4 1.389(3) . ?
C5 C7 1.537(3) . ?
C2 C3 1.396(3) . ?
C33 C34 1.390(3) . ?
C33 C38 1.391(3) . ?
C21 C26 1.394(3) . ?
C21 C22 1.390(3) . ?
C26 C25 1.391(3) . ?
C3 C11 1.532(3) . ?
C3 C4 1.391(3) . ?
C34 C35 1.386(3) . ?
C22 C23 1.390(3) . ?
C15 C16 1.395(3) . ?
C15 C20 1.392(3) . ?
C30 C31 1.385(3) . ?
C11 C13 1.529(3) . ?
C11 C12 1.528(3) . ?
C11 C14 1.531(3) . ?
C25 C24 1.379(4) . ?
C38 C37 1.398(3) . ?
C17 C16 1.386(3) . ?
C17 C18 1.379(3) . ?
C20 C19 1.391(3) . ?
C24 C23 1.382(4) . ?
C7 C9 1.531(4) . ?
C7 C8 1.529(4) . ?
C7 C10 1.538(3) . ?
C18 C19 1.384(4) . ?
C31 C32 1.375(4) . ?
C27 C32 1.394(3) . ?
C35 C36 1.377(4) . ?
C37 C36 1.366(4) . ?

loop_
_smtbx_masks_void_nr
_smtbx_masks_void_average_x
_smtbx_masks_void_average_y
_smtbx_masks_void_average_z
_smtbx_masks_void_volume
_smtbx_masks_void_count_electrons
_smtbx_masks_void_content
1 0.000 0.000 0.500 268.4 4.3 '1 CH2Cl2 '
2 0.500 0.500 0.000 268.4 4.3 '1 CH2Cl2'
